data_4031442
loop_
_publ_author_name
'Edwards, A.J.'
'Hana, A.A.K.'

_publ_section_title
;
 Flouride crystal structures. Part 34. Antimony pentafluoride-iodine
 trifluoride dioxide
;
_journal_name_full
;
Journal of the Chemical Society. Dalton Transactions, Inorganic Chemistry 
(1972-)
;
_journal_page_first 1734
_journal_page_last 1736
_journal_volume 1980
_journal_year 1980
_chemical_formula_sum 'F8 I O2 Sb'
_chemical_name_systematic 'Sb F5 I F3 O2'
_space_group_IT_number 14
_symmetry_space_group_name_Hall '-P 2ybc'
_symmetry_space_group_name_H-M 'P 1 21/c 1'
_cell_angle_alpha 90
_cell_angle_beta 101.7
_cell_angle_gamma 90
_cell_formula_units_Z 4
_cell_length_a 5.72
_cell_length_b 9.96
_cell_length_c 12.56
_cell_volume 700.691
_citation_journal_id_ASTM JCDTBI
_cod_data_source_file Edwards_JCDTBI_1980_823.cif
_cod_data_source_block F8I1O2Sb1
_cod_original_formula_sum 'F8 I1 O2 Sb1'
_cod_database_code 4031442

loop_
_symmetry_equiv_pos_as_xyz
x,y,z
-x,y+1/2,-z+1/2
-x,-y,-z
x,-y-1/2,z-1/2

loop_
_atom_site_label
_atom_site_type_symbol
_atom_site_fract_x
_atom_site_fract_y
_atom_site_fract_z
_atom_site_occupancy
_atom_site_U_iso_or_equiv
F6 F-1 0.3882 0.3281 0.3549 1 0.0
F1 F-1 0.4597 0.06 0.2594 1 0.0
O1 O-2 0.5976 0.1532 0.637 1 0.0
O2 O-2 0.2991 0.0858 0.4417 1 0.0
F7 F-1 0.2458 0.3107 0.548 1 0.0
F4 F-1 0.1278 -0.0929 0.19 1 0.0
I1 I+7 0.2239 -0.0086 0.3173 1 0.0
Sb1 Sb+5 0.5023 0.2517 0.492 1 0.0
F3 F-1 0.0347 0.1248 0.2523 1 0.0
F8 F-1 0.6909 0.3946 0.5501 1 0.0
F5 F-1 0.7549 0.1689 0.4476 1 0.0
F2 F-1 -0.0421 -0.077 0.354 1 0.0
